data_4020711
loop_
_publ_author_name
'Aneta Bogdanova'
'Marc W. Perkovic'
'Vladimir V. Popik'

_publ_section_title
;
 Structure and Photochemistry of
 18-Diazo-1,4,7,10,13,16-hexaoxacyclononadeca-17,19-dione
 and Its Sodium and Potassium Complexes.
 Control of the Ground-State Conformation of 2-Diazo-1,3-dicarbonyl
 Fragment via Host-Guest Complexation
;
_journal_name_full 'Journal of Organic Chemistry'
_journal_page_first 9867
_journal_page_last 9873
_journal_paper_doi 10.1021/jo051594x
_journal_volume 70
_journal_year 2005
_chemical_formula_moiety 'C13 H20 Cl N2 Na2 O16 '
_chemical_formula_sum 'C13 H20 Cl N2 Na2 O16'
_chemical_formula_weight 541.734
_space_group_IT_number 9
_symmetry_cell_setting monoclinic
_symmetry_space_group_name_Hall 'C -2yc'
_symmetry_space_group_name_H-M 'C 1 c 1'
_cell_angle_alpha 90.00
_cell_angle_beta 91.24(2)
_cell_angle_gamma 90.00
_cell_formula_units_Z 4
_cell_length_a 16.419(3)
_cell_length_b 8.0011(14)
_cell_length_c 17.430(5)
_cell_measurement_temperature 298
_cell_volume 2289.3(10)
_exptl_crystal_density_diffrn 1.572
_cod_depositor_comments
;
The following automatic conversions were performed:
'_symmetry_cell_setting' value 'Monoclinic' changed to 'monoclinic'
according to '/home/saulius/struct/CIF-dictionaries/cif_core.dic'
dictionary named 'cif_core.dic' version 2.4.1 from 2010-06-29.

Automatic conversion script
Id: cif_fix_enum 1527 2010-12-29 10:47:43Z saulius 
;
_cod_original_sg_symbol_H-M 'C c'
_cod_original_formula_sum 'C13 H20 Cl N2 Na2 O16 '
_cod_database_code 4020711

loop_
_symmetry_equiv_pos_as_xyz
+X,+Y,+Z
'+X+ 1/2,+Y+ 1/2,+Z'
'+X,-Y,+Z+ 1/2'
'+X+ 1/2,-Y+ 1/2,+Z+ 1/2'

loop_
_atom_site_label
_atom_site_type_symbol
_atom_site_fract_x
_atom_site_fract_y
_atom_site_fract_z
_atom_site_U_iso_or_equiv
_atom_site_adp_type
_atom_site_occupancy
_atom_site_symmetry_multiplicity
_atom_site_calc_flag
_atom_site_refinement_flags
_atom_site_disorder_assembly
_atom_site_disorder_group
C1 C 0.6887(3) 0.1141(7) 0.1922(3) 0.0440(12) Uani 1 1 d . . .
C2 C 0.7410(4) 0.1207(7) 0.1253(4) 0.0491(13) Uani 1 1 d . . .
C3 C 0.7486(9) 0.1859(14) -0.0080(6) 0.107(4) Uani 1 1 d . . .
C4 C 0.7603(9) 0.3378(15) -0.0371(7) 0.108(4) Uani 1 1 d . . .
C5 C 0.7021(5) 0.6025(11) -0.0729(5) 0.0666(17) Uani 1 1 d . . .
C6 C 0.6735(5) 0.7412(9) -0.0227(6) 0.068(2) Uani 1 1 d . . .
C7 C 0.5636(5) 0.8196(9) 0.0536(5) 0.0647(18) Uani 1 1 d . . .
C8 C 0.4853(5) 0.7511(8) 0.0845(5) 0.0639(18) Uani 1 1 d . . .
C9 C 0.5076(5) 0.6725(8) 0.2157(4) 0.0585(15) Uani 1 1 d . . .
C10 C 0.5257(4) 0.5308(9) 0.2685(4) 0.0588(15) Uani 1 1 d . . .
C11 C 0.4654(4) 0.2880(10) 0.3213(4) 0.0599(16) Uani 1 1 d . . .
C12 C 0.4929(4) 0.1216(9) 0.2883(4) 0.0592(16) Uani 1 1 d . . .
C16 C 0.6033(4) 0.1529(6) 0.2014(4) 0.0440(11) Uani 1 1 d . . .
N1 N 0.7299(4) 0.0646(7) 0.2556(4) 0.0541(12) Uani 1 1 d . . .
N2 N 0.7627(4) 0.0288(10) 0.3092(4) 0.0745(17) Uani 1 1 d . . .
O1 O 0.8114(3) 0.0758(7) 0.1271(4) 0.0714(15) Uani 1 1 d . . .
O2 O 0.7027(3) 0.1780(6) 0.0620(3) 0.0586(11) Uani 1 1 d . . .
O3 O 0.7012(3) 0.4530(7) -0.0301(4) 0.0725(15) Uani 1 1 d . . .
O4 O 0.5961(3) 0.6955(6) 0.0047(3) 0.0584(11) Uani 1 1 d . . .
O5 O 0.5002(3) 0.6151(5) 0.1379(3) 0.0497(9) Uani 1 1 d . . .
O6 O 0.4598(3) 0.4137(6) 0.2648(3) 0.0537(10) Uani 1 1 d . . .
O7 O 0.5803(3) 0.1210(6) 0.2731(3) 0.0543(10) Uani 1 1 d . . .
O8 O 0.5588(3) 0.2066(6) 0.1503(2) 0.0472(9) Uani 1 1 d . . .
O9 O 0.4562(12) 0.3848(14) 0.0070(6) 0.166(6) Uani 1 1 d . . .
O10 O 0.5286(6) 0.208(2) -0.0580(7) 0.148(5) Uani 1 1 d . . .
O11 O 0.4033(7) 0.280(2) -0.1052(6) 0.146(5) Uani 1 1 d . . .
O12 O 0.4142(6) 0.1178(18) 0.0022(9) 0.168(6) Uani 1 1 d . . .
O13 O 0.6995(5) 0.5145(12) 0.1551(5) 0.099(2) Uani 1 1 d . . .
O14 O 0.7906(10) 0.458(2) 0.2522(8) 0.169(6) Uani 1 1 d . . .
O15 O 0.8153(12) 0.666(3) 0.1684(11) 0.261(14) Uani 1 1 d . . .
O16 O 0.733(2) 0.665(3) 0.2643(12) 0.246(11) Uani 1 1 d . . .
Cl1 Cl 0.44687(10) 0.2469(2) -0.04023(9) 0.0548(4) Uani 1 1 d . . .
Cl2 Cl 0.76490(9) 0.5755(2) 0.20067(9) 0.0580(5) Uani 1 1 d . . .
Na1 Na 0.60045(14) 0.4238(3) 0.06186(15) 0.0540(6) Uani 1 1 d . . .
Na2 Na 0.40972(15) 0.3647(3) 0.13835(15) 0.0545(6) Uani 1 1 d . . .
H3A H 0.7165 0.1271 -0.0460 0.128 Uiso 1 1 d R . .
H3B H 0.7993 0.1285 0.0005 0.128 Uiso 1 1 d R . .
H4A H 0.8051 0.3846 -0.0081 0.129 Uiso 1 1 d R . .
H4B H 0.7736 0.3346 -0.0905 0.129 Uiso 1 1 d R . .
H5A H 0.6669 0.5935 -0.1174 0.080 Uiso 1 1 d R . .
H5B H 0.7566 0.6268 -0.0886 0.080 Uiso 1 1 d R . .
H6A H 0.7114 0.7571 0.0193 0.082 Uiso 1 1 d R . .
H6B H 0.6690 0.8427 -0.0519 0.082 Uiso 1 1 d R . .
H7A H 0.5517 0.9186 0.0244 0.078 Uiso 1 1 d R . .
H7B H 0.6005 0.8467 0.0953 0.078 Uiso 1 1 d R . .
H8A H 0.4567 0.8380 0.1106 0.077 Uiso 1 1 d R . .
H8B H 0.4518 0.7086 0.0431 0.077 Uiso 1 1 d R . .
H9A H 0.4574 0.7244 0.2299 0.070 Uiso 1 1 d R . .
H9B H 0.5509 0.7529 0.2189 0.070 Uiso 1 1 d R . .
H10A H 0.5752 0.4772 0.2535 0.071 Uiso 1 1 d R . .
H10B H 0.5320 0.5722 0.3200 0.071 Uiso 1 1 d R . .
H11A H 0.4126 0.2752 0.3432 0.072 Uiso 1 1 d R . .
H11B H 0.5036 0.3248 0.3602 0.072 Uiso 1 1 d R . .
H12A H 0.4827 0.0346 0.3247 0.071 Uiso 1 1 d R . .
H12B H 0.4634 0.0986 0.2413 0.071 Uiso 1 1 d R . .

loop_
_atom_site_aniso_label
_atom_site_aniso_U_11
_atom_site_aniso_U_22
_atom_site_aniso_U_33
_atom_site_aniso_U_23
_atom_site_aniso_U_13
_atom_site_aniso_U_12
C1 0.041(3) 0.041(3) 0.050(3) -0.001(2) 0.005(2) -0.001(2)
C2 0.044(3) 0.035(2) 0.069(4) 0.003(2) 0.012(3) 0.007(2)
C3 0.146(10) 0.089(7) 0.089(6) 0.029(5) 0.076(7) 0.053(7)
C4 0.123(9) 0.099(7) 0.105(7) 0.029(6) 0.067(7) 0.040(7)
C5 0.059(4) 0.077(4) 0.064(4) 0.015(3) 0.007(3) 0.002(3)
C6 0.066(5) 0.058(4) 0.082(5) 0.016(3) 0.025(4) -0.006(3)
C7 0.064(4) 0.042(3) 0.089(5) 0.005(3) 0.014(4) 0.002(3)
C8 0.061(4) 0.049(3) 0.082(5) 0.010(3) 0.019(4) 0.016(3)
C9 0.062(4) 0.044(3) 0.070(4) -0.015(3) 0.011(3) -0.001(3)
C10 0.057(4) 0.053(3) 0.067(4) -0.013(3) 0.014(3) 0.001(3)
C11 0.050(3) 0.076(4) 0.055(3) 0.007(3) 0.018(3) 0.005(3)
C12 0.054(4) 0.058(3) 0.066(4) 0.012(3) 0.021(3) -0.004(3)
C16 0.047(3) 0.031(2) 0.054(3) 0.001(2) 0.011(2) -0.004(2)
N1 0.049(3) 0.049(3) 0.065(3) -0.002(2) -0.003(2) 0.002(2)
N2 0.062(4) 0.078(4) 0.083(4) -0.002(4) -0.005(3) 0.005(3)
O1 0.048(3) 0.066(3) 0.101(4) 0.003(3) 0.026(3) 0.007(2)
O2 0.060(3) 0.056(2) 0.061(3) 0.001(2) 0.023(2) 0.012(2)
O3 0.064(3) 0.066(3) 0.089(4) 0.019(3) 0.039(3) 0.010(2)
O4 0.053(2) 0.049(2) 0.073(3) 0.007(2) 0.012(2) -0.0019(19)
O5 0.049(2) 0.0375(18) 0.063(2) -0.0008(17) 0.0075(18) 0.0039(16)
O6 0.046(2) 0.057(2) 0.059(2) -0.0014(18) 0.0109(18) -0.0041(18)
O7 0.043(2) 0.065(2) 0.055(2) 0.010(2) 0.0097(17) 0.0024(19)
O8 0.0419(19) 0.053(2) 0.047(2) 0.0037(17) 0.0041(16) 0.0001(17)
O9 0.278(18) 0.113(6) 0.105(7) -0.051(6) -0.010(9) 0.032(9)
O10 0.067(5) 0.232(14) 0.146(9) 0.074(9) 0.023(5) 0.025(6)
O11 0.101(6) 0.240(14) 0.095(6) 0.042(7) -0.037(5) -0.022(7)
O12 0.089(6) 0.179(10) 0.234(14) 0.129(11) -0.022(7) -0.050(6)
O13 0.067(4) 0.128(6) 0.100(5) -0.004(4) -0.021(3) -0.037(4)
O14 0.190(14) 0.171(11) 0.144(9) 0.065(9) -0.062(9) -0.040(10)
O15 0.200(16) 0.37(3) 0.213(16) 0.147(18) -0.066(13) -0.21(2)
O16 0.33(3) 0.26(2) 0.147(12) -0.082(15) -0.031(16) 0.02(2)
Cl1 0.0546(8) 0.0632(8) 0.0465(7) 0.0009(6) 0.0004(5) -0.0038(6)
Cl2 0.0559(9) 0.0590(8) 0.0589(8) 0.0024(6) -0.0043(6) -0.0213(7)
Na1 0.0432(12) 0.0528(13) 0.0667(14) 0.0136(11) 0.0155(10) 0.0062(9)
Na2 0.0480(12) 0.0496(12) 0.0660(14) -0.0023(10) 0.0055(10) -0.0017(10)

loop_
_geom_bond_atom_site_label_1
_geom_bond_atom_site_label_2
_geom_bond_distance
_geom_bond_site_symmetry_2
_geom_bond_publ_flag
C1 N1 1.342(8) . ?
C1 C16 1.449(8) . ?
C1 C2 1.464(8) . ?
C2 O1 1.210(8) . ?
C2 O2 1.339(8) . ?
C3 C4 1.332(15) . ?
C3 O2 1.450(9) . ?
C4 O3 1.346(11) . ?
C5 O3 1.410(9) . ?
C5 C6 1.495(13) . ?
C6 O4 1.415(9) . ?
C7 O4 1.421(9) . ?
C7 C8 1.508(11) . ?
C8 O5 1.449(8) . ?
C9 O5 1.434(8) . ?
C9 C10 1.487(11) . ?
C10 O6 1.432(9) . ?
C11 O6 1.409(9) . ?
C11 C12 1.523(11) . ?
C12 O7 1.465(8) . ?
C16 O8 1.218(8) . ?
C16 O7 1.338(8) . ?
N1 N2 1.106(9) . ?
O1 Na2 2.342(6) 3_545 ?
O2 Na1 2.586(5) . ?
O3 Na1 2.340(5) . ?
O4 Na1 2.392(5) . ?
O5 Na2 2.493(5) . ?
O5 Na1 2.627(5) . ?
O6 Na2 2.367(5) . ?
O8 Na1 2.431(5) . ?
O8 Na2 2.759(5) . ?
O9 Cl1 1.383(9) . ?
O9 Na2 2.434(13) . ?
O9 Na1 2.555(19) . ?
O10 Cl1 1.417(9) . ?
O10 Na1 2.937(17) . ?
O11 Cl1 1.353(9) . ?
O12 Cl1 1.385(9) . ?
O13 Cl2 1.410(7) . ?
O13 Na1 2.386(7) . ?
O14 Cl2 1.360(12) . ?
O15 Cl2 1.246(11) . ?
O15 Na2 2.287(11) 3 ?
O16 Cl2 1.43(2) . ?
Cl1 Na2 3.321(3) . ?
Na1 Na2 3.462(3) . ?
Na2 O15 2.287(11) 3_445 ?
Na2 O1 2.342(6) 3_455 ?
C3 H3A 0.9601 . ?
C3 H3B 0.9600 . ?
C4 H4A 0.9600 . ?
C4 H4B 0.9600 . ?
C5 H5A 0.9600 . ?
C5 H5B 0.9600 . ?
C6 H6A 0.9600 . ?
C6 H6B 0.9600 . ?
C7 H7A 0.9600 . ?
C7 H7B 0.9601 . ?
C8 H8A 0.9600 . ?
C8 H8B 0.9601 . ?
C9 H9A 0.9600 . ?
C9 H9B 0.9599 . ?
C10 H10A 0.9601 . ?
C10 H10B 0.9600 . ?
C11 H11A 0.9598 . ?
C11 H11B 0.9601 . ?
C12 H12A 0.9599 . ?
C12 H12B 0.9600 . ?
